data_8106473
loop_
_publ_author_name
'Wang, Guirong'
'Zhao, Fengwu'

_publ_section_title
;
 Crystal structure of
 5-hydroxy-4,6,9,10-tetramethyl-1-oxo-6-vinyldecahydro-3a,9-propanocyclopenta[8]annulen-8-yl
 2-((2-methyl-1-(3-methylbenzamido)propan-2-yl)thio)acetate, C34H49NO5S
;
_journal_issue 2
_journal_name_full 'Zeitschrift f\"ur Kristallographie - New Crystal Structures'
_journal_page_first 173
_journal_page_last 176
_journal_paper_doi 10.1515/ncrs-2016-0175
_journal_volume 232
_journal_year 2017
_chemical_formula_moiety 'C34 H49 N O5 S'
_chemical_formula_sum 'C34 H49 N O5 S'
_chemical_formula_weight 583.80
_space_group_crystal_system monoclinic
_space_group_IT_number 4
_space_group_name_Hall 'P 2yb'
_space_group_name_H-M_alt 'P 1 21 1'
_atom_sites_solution_hydrogens geom
_atom_sites_solution_primary iterative
_cell_angle_alpha 90
_cell_angle_beta 94.799(3)
_cell_angle_gamma 90
_cell_formula_units_Z 4
_cell_length_a 14.4605(4)
_cell_length_b 9.9703(4)
_cell_length_c 22.7599(7)
_cell_measurement_reflns_used 2858
_cell_measurement_temperature 293.33(10)
_cell_measurement_theta_max 20.7300
_cell_measurement_theta_min 3.5730
_cell_volume 3269.92(19)
_computing_cell_refinement
;
CrysAlisPro, Agilent Technologies,
Version 1.171.37.33 (release 27-03-2014 CrysAlis171 .NET)
(compiled Mar 27 2014,17:12:48)
;
_computing_data_collection
;
CrysAlisPro, Agilent Technologies,
Version 1.171.37.33 (release 27-03-2014 CrysAlis171 .NET)
(compiled Mar 27 2014,17:12:48)
;
_computing_data_reduction
;
CrysAlisPro, Agilent Technologies,
Version 1.171.37.33 (release 27-03-2014 CrysAlis171 .NET)
(compiled Mar 27 2014,17:12:48)
;
_computing_molecular_graphics 'Olex2 (Dolomanov et al., 2009)'
_computing_publication_material 'Olex2 (Dolomanov et al., 2009)'
_computing_structure_refinement 'ShelXL (Sheldrick, 2008)'
_computing_structure_solution 'olex2.solve (Bourhis et al., 2015)'
_diffrn_ambient_environment air
_diffrn_ambient_temperature 293.33(10)
_diffrn_detector 'CCD plate'
_diffrn_detector_area_resol_mean 16.0733
_diffrn_detector_type Eos
_diffrn_measured_fraction_theta_full 0.997
_diffrn_measured_fraction_theta_max 0.997
_diffrn_measurement_details
;
#__ type_ start__ end____ width___ exp.time_
  1 omega   15.00   90.00   1.0000    3.0000
omega____ theta____ kappa____ phi______ frames
    -       20.5854   19.0000   30.0000 75

#__ type_ start__ end____ width___ exp.time_
  2 omega   35.00   68.00   1.0000    3.0000
omega____ theta____ kappa____ phi______ frames
    -       20.5854 -117.0000   15.0000 33

#__ type_ start__ end____ width___ exp.time_
  3 omega   34.00   70.00   1.0000    3.0000
omega____ theta____ kappa____ phi______ frames
    -       20.5854 -178.0000  120.0000 36

#__ type_ start__ end____ width___ exp.time_
  4 omega  -48.00   35.00   1.0000    3.0000
omega____ theta____ kappa____ phi______ frames
    -       20.5854  -57.0000 -150.0000 83
;
_diffrn_measurement_device 'four-circle diffractometer'
_diffrn_measurement_device_type 'SuperNova, Dual, Cu at zero, Eos'
_diffrn_measurement_method '\w scans'
_diffrn_orient_matrix_UB_11 0.0139551000
_diffrn_orient_matrix_UB_12 0.0588229000
_diffrn_orient_matrix_UB_13 0.0158573000
_diffrn_orient_matrix_UB_21 0.0043764000
_diffrn_orient_matrix_UB_22 -0.0373719000
_diffrn_orient_matrix_UB_23 0.0266035000
_diffrn_orient_matrix_UB_31 0.0470336000
_diffrn_orient_matrix_UB_32 -0.0139873000
_diffrn_orient_matrix_UB_33 -0.0044098000
_diffrn_radiation_monochromator mirror
_diffrn_radiation_probe x-ray
_diffrn_radiation_type MoK\a
_diffrn_radiation_wavelength 0.71073
_diffrn_reflns_av_R_equivalents 0.0388
_diffrn_reflns_av_unetI/netI 0.0944
_diffrn_reflns_Laue_measured_fraction_full 0.997
_diffrn_reflns_Laue_measured_fraction_max 0.997
_diffrn_reflns_limit_h_max 17
_diffrn_reflns_limit_h_min -15
_diffrn_reflns_limit_k_max 10
_diffrn_reflns_limit_k_min -12
_diffrn_reflns_limit_l_max 25
_diffrn_reflns_limit_l_min -28
_diffrn_reflns_number 13678
_diffrn_reflns_point_group_measured_fraction_full 0.775
_diffrn_reflns_point_group_measured_fraction_max 0.769
_diffrn_reflns_theta_full 25.500
_diffrn_reflns_theta_max 26.022
_diffrn_reflns_theta_min 3.382
_diffrn_source 'SuperNova (Mo) X-ray Source'
_exptl_absorpt_coefficient_mu 0.139
_exptl_absorpt_correction_T_max 1.00000
_exptl_absorpt_correction_T_min 0.89747
_exptl_absorpt_correction_type multi-scan
_exptl_absorpt_process_details
;
CrysAlisPro, Agilent Technologies,
Version 1.171.37.33 (release 27-03-2014 CrysAlis171 .NET)
(compiled Mar 27 2014,17:12:48)
Empirical absorption correction using spherical harmonics,
 implemented in SCALE3 ABSPACK scaling algorithm.
;
_exptl_crystal_colour 'clear light colourless'
_exptl_crystal_colour_lustre clear
_exptl_crystal_colour_modifier light
_exptl_crystal_colour_primary colourless
_exptl_crystal_density_diffrn 1.186
_exptl_crystal_description block
_exptl_crystal_F_000 1264
_exptl_crystal_size_max 0.35
_exptl_crystal_size_mid 0.33
_exptl_crystal_size_min 0.31
_refine_diff_density_max 0.214
_refine_diff_density_min -0.215
_refine_diff_density_rms 0.043
_refine_ls_abs_structure_details
;
 Flack x determined using 1475 quotients [(I+)-(I-)]/[(I+)+(I-)]
 (Parsons and Flack (2004), Acta Cryst. A60, s61).
;
_refine_ls_abs_structure_Flack -0.08(8)
_refine_ls_extinction_coef .
_refine_ls_extinction_method none
_refine_ls_goodness_of_fit_ref 1.040
_refine_ls_hydrogen_treatment constr
_refine_ls_matrix_type full
_refine_ls_number_parameters 755
_refine_ls_number_reflns 9926
_refine_ls_number_restraints 1
_refine_ls_restrained_S_all 1.040
_refine_ls_R_factor_all 0.1208
_refine_ls_R_factor_gt 0.0638
_refine_ls_shift/su_max 0.000
_refine_ls_shift/su_mean 0.000
_refine_ls_structure_factor_coef Fsqd
_refine_ls_weighting_details
;
 w=1/[\s^2^(Fo^2^)+(0.0444P)^2^]
 where P=(Fo^2^+2Fc^2^)/3
;
_refine_ls_weighting_scheme calc
_refine_ls_wR_factor_gt 0.1150
_refine_ls_wR_factor_ref 0.1482
_reflns_Friedel_coverage 0.454
_reflns_Friedel_fraction_full 0.524
_reflns_Friedel_fraction_max 0.511
_reflns_number_gt 5866
_reflns_number_total 9926
_reflns_threshold_expression 'I > 2\s(I)'
_cod_data_source_file suppl_ncrs-2016-0175_suppl.cif
_cod_data_source_block yiyp_2
_cod_original_cell_volume 3269.90(18)
_cod_database_code 8106473
_shelx_space_group_comment
;
The symmetry employed for this shelxl refinement is uniquely defined
by the following loop, which should always be used as a source of
symmetry information in preference to the above space-group names.
They are only intended as comments.
;
_reflns_odcompleteness_completeness 99.69
_reflns_odcompleteness_iscentric 1
_reflns_odcompleteness_theta 26.32
_olex2_refinement_description
;
1. Fixed Uiso
 At 1.2 times of:
  All C(H) groups, All C(H,H) groups, All N(H) groups
 At 1.5 times of:
  All C(H,H,H) groups, All O(H) groups
2.a Ternary CH refined with riding coordinates:
 C1(H1A), C3(H3), C5(H5), C6(H6), C9(H9), C35(H35), C37(H37), C39(H39),
 C40(H40), C44(H44)
2.b Secondary CH2 refined with riding coordinates:
 C8(H8A,H8B), C10(H10A,H10B), C11(H11A,H11B), C13(H13A,H13B), C14(H14A,H14B),
 C22(H22A,H22B), C26(H26A,H26B), C42(H42A,H42B), C45(H45A,H45B), C46(H46A,H46B),
  C48(H48A,H48B), C49(H49A,H49B), C56(H56A,H56B), C61(H61A,H61B)
2.c Aromatic/amide H refined with riding coordinates:
 N1(H1), C18(H18), C29(H29), C31(H31), C32(H32), C33(H33), N2(H2A), C52(H52),
 C64(H64), C66(H66), C67(H67), C68(H68)
2.d X=CH2 refined with riding coordinates:
 C19(H19A,H19B), C53(H53A,H53B)
2.e Idealised Me refined as rotating group:
 C15(H15A,H15B,H15C), C16(H16A,H16B,H16C), C17(H17A,H17B,H17C), C20(H20A,H20B,
 H20C), C24(H24A,H24B,H24C), C25(H25A,H25B,H25C), C34(H34A,H34B,H34C), C43(H43A,
 H43B,H43C), C50(H50A,H50B,H50C), C51(H51A,H51B,H51C), C54(H54A,H54B,H54C),
 C59(H59A,H59B,H59C), C60(H60A,H60B,H60C), C69(H69A,H69B,H69C)
2.f Idealised tetrahedral OH refined as rotating group:
 O2(H2), O6(H6A)
;
_olex2_date_sample_data_collection 2015-06-29
_olex2_submission_special_instructions 'No special instructions were received'
_publcif_info_exptl_table_max_cols 4
_publcif_info_exptl_table_use_headnotes n

loop_
_space_group_symop_operation_xyz
'x, y, z'
'-x, y+1/2, -z'

loop_
_atom_site_label
_atom_site_type_symbol
_atom_site_fract_x
_atom_site_fract_y
_atom_site_fract_z
_atom_site_U_iso_or_equiv
_atom_site_adp_type
_atom_site_occupancy
_atom_site_site_symmetry_order
_atom_site_calc_flag
_atom_site_refinement_flags_posn
_atom_site_refinement_flags_adp
_atom_site_refinement_flags_occupancy
_atom_site_disorder_assembly
_atom_site_disorder_group
S1 S 0.49527(10) 0.2562(2) 0.26776(6) 0.0552(4) Uani 1 1 d . . . . .
O1 O 0.3369(4) 0.0282(6) 0.6105(2) 0.106(2) Uani 1 1 d . . . . .
O2 O 0.1137(3) 0.5768(5) 0.53492(18) 0.0594(12) Uani 1 1 d . . . . .
H2 H 0.1223 0.6037 0.5690 0.089 Uiso 1 1 calc GR . . . .
O3 O 0.4257(2) 0.3043(4) 0.42586(16) 0.0464(11) Uani 1 1 d . . . . .
O4 O 0.3510(2) 0.3602(5) 0.33942(17) 0.0654(14) Uani 1 1 d . . . . .
O5 O 0.8192(3) 0.1258(6) 0.34510(19) 0.0781(16) Uani 1 1 d . . . . .
N1 N 0.7371(3) 0.0472(6) 0.2635(2) 0.0567(15) Uani 1 1 d . . . . .
H1 H 0.7390 0.0053 0.2306 0.068 Uiso 1 1 calc R . . . .
C1 C 0.3410(3) 0.3181(6) 0.4578(2) 0.0387(14) Uani 1 1 d . . . . .
H1A H 0.2862 0.3128 0.4295 0.046 Uiso 1 1 calc R . . . .
C2 C 0.3433(3) 0.1945(6) 0.4992(2) 0.0418(15) Uani 1 1 d . . . . .
C3 C 0.2767(3) 0.2158(6) 0.5483(2) 0.0476(16) Uani 1 1 d . . . . .
H3 H 0.2942 0.3015 0.5671 0.057 Uiso 1 1 calc R . . . .
C4 C 0.1711(4) 0.2250(7) 0.5290(3) 0.0563(18) Uani 1 1 d . . . . .
C5 C 0.1408(3) 0.3533(6) 0.4950(3) 0.0494(16) Uani 1 1 d . . . . .
H5 H 0.1647 0.3456 0.4561 0.059 Uiso 1 1 calc R . . . .
C6 C 0.1843(4) 0.4814(6) 0.5236(3) 0.0468(16) Uani 1 1 d . . . . .
H6 H 0.2154 0.4555 0.5618 0.056 Uiso 1 1 calc R . . . .
C7 C 0.2584(4) 0.5467(6) 0.4874(3) 0.0452(15) Uani 1 1 d . . . . .
C8 C 0.3459(4) 0.4578(6) 0.4861(3) 0.0473(16) Uani 1 1 d . . . . .
H8A H 0.3912 0.5090 0.4663 0.057 Uiso 1 1 calc R . . . .
H8B H 0.3711 0.4462 0.5266 0.057 Uiso 1 1 calc R . . . .
C9 C 0.3115(4) 0.0660(7) 0.4656(3) 0.0558(17) Uani 1 1 d . . . . .
H9 H 0.3175 -0.0066 0.4947 0.067 Uiso 1 1 calc R . . . .
C10 C 0.2079(4) 0.0720(7) 0.4442(3) 0.074(2) Uani 1 1 d . . . . .
H10A H 0.1982 0.1431 0.4153 0.089 Uiso 1 1 calc R . . . .
H10B H 0.1900 -0.0119 0.4250 0.089 Uiso 1 1 calc R . . . .
C11 C 0.1461(4) 0.0968(8) 0.4940(4) 0.078(2) Uani 1 1 d . . . . .
H11A H 0.1508 0.0208 0.5207 0.093 Uiso 1 1 calc R . . . .
H11B H 0.0821 0.1029 0.4776 0.093 Uiso 1 1 calc R . . . .
C12 C 0.2786(5) 0.1127(9) 0.5972(3) 0.080(2) Uani 1 1 d . . . . .
C13 C 0.1905(5) 0.1248(10) 0.6280(4) 0.121(4) Uani 1 1 d . . . . .
H13A H 0.2034 0.1621 0.6671 0.145 Uiso 1 1 calc R . . . .
H13B H 0.1615 0.0377 0.6313 0.145 Uiso 1 1 calc R . . . .
C14 C 0.1281(4) 0.2181(9) 0.5895(3) 0.089(3) Uani 1 1 d . . . . .
H14A H 0.1265 0.3065 0.6072 0.106 Uiso 1 1 calc R . . . .
H14B H 0.0654 0.1831 0.5845 0.106 Uiso 1 1 calc R . . . .
C15 C 0.3673(5) 0.0212(8) 0.4149(3) 0.086(2) Uani 1 1 d . . . . .
H15A H 0.3489 0.0731 0.3803 0.129 Uiso 1 1 calc GR . . . .
H15B H 0.3558 -0.0721 0.4068 0.129 Uiso 1 1 calc GR . . . .
H15C H 0.4322 0.0345 0.4257 0.129 Uiso 1 1 calc GR . . . .
C16 C 0.4425(3) 0.1779(7) 0.5280(3) 0.062(2) Uani 1 1 d . . . . .
H16A H 0.4462 0.0975 0.5514 0.092 Uiso 1 1 calc GR . . . .
H16B H 0.4582 0.2538 0.5528 0.092 Uiso 1 1 calc GR . . . .
H16C H 0.4851 0.1719 0.4980 0.092 Uiso 1 1 calc GR . . . .
C17 C 0.0338(3) 0.3624(8) 0.4842(3) 0.075(2) Uani 1 1 d . . . . .
H17A H 0.0105 0.2828 0.4643 0.113 Uiso 1 1 calc GR . . . .
H17B H 0.0174 0.4394 0.4603 0.113 Uiso 1 1 calc GR . . . .
H17C H 0.0072 0.3705 0.5213 0.113 Uiso 1 1 calc GR . . . .
C18 C 0.2186(4) 0.5749(8) 0.4241(3) 0.067(2) Uani 1 1 d . . . . .
H18 H 0.2404 0.5196 0.3954 0.080 Uiso 1 1 calc R . . . .
C19 C 0.1603(6) 0.6629(10) 0.4054(4) 0.115(3) Uani 1 1 d . . . . .
H19A H 0.1357 0.7216 0.4318 0.138 Uiso 1 1 calc R . . . .
H19B H 0.1421 0.6688 0.3653 0.138 Uiso 1 1 calc R . . . .
C20 C 0.2904(4) 0.6786(7) 0.5173(3) 0.072(2) Uani 1 1 d . . . . .
H20A H 0.2392 0.7402 0.5162 0.108 Uiso 1 1 calc GR . . . .
H20B H 0.3396 0.7168 0.4969 0.108 Uiso 1 1 calc GR . . . .
H20C H 0.3123 0.6613 0.5576 0.108 Uiso 1 1 calc GR . . . .
C21 C 0.4201(4) 0.3255(6) 0.3679(3) 0.0475(16) Uani 1 1 d . . . . .
C22 C 0.5128(3) 0.2954(8) 0.3445(2) 0.0581(19) Uani 1 1 d . . . . .
H22A H 0.5420 0.2203 0.3658 0.070 Uiso 1 1 calc R . . . .
H22B H 0.5534 0.3727 0.3502 0.070 Uiso 1 1 calc R . . . .
C23 C 0.6141(4) 0.2230(6) 0.2483(2) 0.0462(15) Uani 1 1 d . . . . .
C24 C 0.6027(4) 0.2023(8) 0.1816(3) 0.080(2) Uani 1 1 d . . . . .
H24A H 0.5617 0.1281 0.1725 0.120 Uiso 1 1 calc GR . . . .
H24B H 0.6621 0.1838 0.1675 0.120 Uiso 1 1 calc GR . . . .
H24C H 0.5772 0.2819 0.1630 0.120 Uiso 1 1 calc GR . . . .
C25 C 0.6782(4) 0.3400(7) 0.2633(3) 0.071(2) Uani 1 1 d . . . . .
H25A H 0.6507 0.4208 0.2468 0.107 Uiso 1 1 calc GR . . . .
H25B H 0.7366 0.3248 0.2472 0.107 Uiso 1 1 calc GR . . . .
H25C H 0.6879 0.3490 0.3054 0.107 Uiso 1 1 calc GR . . . .
C26 C 0.6478(4) 0.0948(7) 0.2798(3) 0.0540(17) Uani 1 1 d . . . . .
H26A H 0.6521 0.1106 0.3220 0.065 Uiso 1 1 calc R . . . .
H26B H 0.6019 0.0249 0.2712 0.065 Uiso 1 1 calc R . . . .
C27 C 0.8172(4) 0.0658(7) 0.2974(3) 0.0553(17) Uani 1 1 d . . . . .
C28 C 0.9049(4) 0.0086(7) 0.2754(3) 0.0535(17) Uani 1 1 d . . . . .
C29 C 0.9108(4) -0.0249(7) 0.2177(3) 0.0589(19) Uani 1 1 d . . . . .
H29 H 0.8586 -0.0169 0.1911 0.071 Uiso 1 1 calc R . . . .
C30 C 0.9939(4) -0.0712(7) 0.1978(3) 0.0588(18) Uani 1 1 d . . . . .
C31 C 1.0687(4) -0.0828(8) 0.2383(3) 0.067(2) Uani 1 1 d . . . . .
H31 H 1.1248 -0.1138 0.2263 0.080 Uiso 1 1 calc R . . . .
C32 C 1.0629(5) -0.0500(9) 0.2958(4) 0.080(2) Uani 1 1 d . . . . .
H32 H 1.1151 -0.0598 0.3222 0.096 Uiso 1 1 calc R . . . .
C33 C 0.9821(4) -0.0026(8) 0.3161(3) 0.068(2) Uani 1 1 d . . . . .
H33 H 0.9791 0.0211 0.3554 0.082 Uiso 1 1 calc R . . . .
C34 C 1.0008(5) -0.1042(9) 0.1339(3) 0.088(3) Uani 1 1 d . . . . .
H34A H 0.9907 -0.0244 0.1106 0.132 Uiso 1 1 calc GR . . . .
H34B H 0.9546 -0.1699 0.1215 0.132 Uiso 1 1 calc GR . . . .
H34C H 1.0613 -0.1395 0.1287 0.132 Uiso 1 1 calc GR . . . .
S2 S 0.45272(10) 0.2528(2) 0.76987(7) 0.0571(5) Uani 1 1 d . . . . .
O6 O 0.1262(3) 0.6114(5) 1.06007(18) 0.0636(13) Uani 1 1 d . . . . .
H6A H 0.1326 0.6306 1.0952 0.095 Uiso 1 1 calc GR . . . .
O7 O 0.3711(3) 0.0703(6) 1.1284(2) 0.0930(18) Uani 1 1 d . . . . .
O8 O 0.4093(2) 0.3295(4) 0.92966(16) 0.0473(10) Uani 1 1 d . . . . .
O9 O 0.3170(3) 0.3737(5) 0.84763(17) 0.0641(14) Uani 1 1 d . . . . .
O10 O 0.7918(3) 0.1680(5) 0.82648(18) 0.0594(12) Uani 1 1 d . . . . .
N2 N 0.6988(3) 0.0562(6) 0.7589(2) 0.0567(14) Uani 1 1 d . . . . .
H2A H 0.6962 0.0050 0.7284 0.068 Uiso 1 1 calc R . . . .
C35 C 0.3342(3) 0.3444(6) 0.9693(2) 0.0434(15) Uani 1 1 d . . . . .
H35 H 0.2739 0.3365 0.9465 0.052 Uiso 1 1 calc R . . . .
C36 C 0.3476(4) 0.2258(6) 1.0134(2) 0.0468(15) Uani 1 1 d . . . . .
C37 C 0.2950(3) 0.2505(7) 1.0683(2) 0.0429(14) Uani 1 1 d . . . . .
H37 H 0.3160 0.3380 1.0839 0.051 Uiso 1 1 calc R . . . .
C38 C 0.1878(3) 0.2576(7) 1.0606(2) 0.0452(14) Uani 1 1 d . . . . .
C39 C 0.1465(3) 0.3800(6) 1.0266(3) 0.0462(16) Uani 1 1 d . . . . .
H39 H 0.1587 0.3677 0.9852 0.055 Uiso 1 1 calc R . . . .
C40 C 0.1940(4) 0.5126(6) 1.0473(3) 0.0488(16) Uani 1 1 d . . . . .
H40 H 0.2322 0.4940 1.0840 0.059 Uiso 1 1 calc R . . . .
C41 C 0.2584(4) 0.5752(6) 1.0029(3) 0.0476(15) Uani 1 1 d . . . . .
C42 C 0.3451(4) 0.4849(6) 0.9952(3) 0.0461(15) Uani 1 1 d . . . . .
H42A H 0.3852 0.5344 0.9708 0.055 Uiso 1 1 calc R . . . .
H42B H 0.3785 0.4760 1.0338 0.055 Uiso 1 1 calc R . . . .
C43 C 0.4520(4) 0.2132(8) 1.0334(3) 0.073(2) Uani 1 1 d . . . . .
H43A H 0.4622 0.1340 1.0570 0.109 Uiso 1 1 calc GR . . . .
H43B H 0.4717 0.2906 1.0561 0.109 Uiso 1 1 calc GR . . . .
H43C H 0.4868 0.2071 0.9993 0.109 Uiso 1 1 calc GR . . . .
C44 C 0.3095(4) 0.0911(7) 0.9854(3) 0.0570(17) Uani 1 1 d . . . . .
H44 H 0.3241 0.0210 1.0149 0.068 Uiso 1 1 calc R . . . .
C45 C 0.2025(4) 0.0957(8) 0.9747(3) 0.070(2) Uani 1 1 d . . . . .
H45A H 0.1851 0.1642 0.9456 0.084 Uiso 1 1 calc R . . . .
H45B H 0.1803 0.0102 0.9589 0.084 Uiso 1 1 calc R . . . .
C46 C 0.1560(4) 0.1253(7) 1.0303(3) 0.0632(19) Uani 1 1 d . . . . .
H46A H 0.1687 0.0521 1.0578 0.076 Uiso 1 1 calc R . . . .
H46B H 0.0895 0.1290 1.0207 0.076 Uiso 1 1 calc R . . . .
C47 C 0.3105(5) 0.1518(8) 1.1194(3) 0.067(2) Uani 1 1 d . . . . .
C48 C 0.2332(5) 0.1703(8) 1.1595(3) 0.087(3) Uani 1 1 d . . . . .
H48A H 0.2560 0.2154 1.1956 0.104 Uiso 1 1 calc R . . . .
H48B H 0.2075 0.0842 1.1695 0.104 Uiso 1 1 calc R . . . .
C49 C 0.1605(4) 0.2551(8) 1.1250(3) 0.0656(18) Uani 1 1 d . . . . .
H49A H 0.1600 0.3453 1.1410 0.079 Uiso 1 1 calc R . . . .
H49B H 0.0994 0.2161 1.1268 0.079 Uiso 1 1 calc R . . . .
C50 C 0.3516(5) 0.0452(7) 0.9289(3) 0.084(2) Uani 1 1 d . . . . .
H50A H 0.3276 0.0997 0.8964 0.126 Uiso 1 1 calc GR . . . .
H50B H 0.3356 -0.0469 0.9211 0.126 Uiso 1 1 calc GR . . . .
H50C H 0.4179 0.0541 0.9340 0.126 Uiso 1 1 calc GR . . . .
C51 C 0.0401(3) 0.3872(8) 1.0283(3) 0.072(2) Uani 1 1 d . . . . .
H51A H 0.0253 0.4029 1.0681 0.109 Uiso 1 1 calc GR . . . .
H51B H 0.0128 0.3041 1.0144 0.109 Uiso 1 1 calc GR . . . .
H51C H 0.0159 0.4592 1.0035 0.109 Uiso 1 1 calc GR . . . .
C52 C 0.2073(4) 0.5956(7) 0.9425(3) 0.0622(18) Uani 1 1 d . . . . .
H52 H 0.2107 0.5241 0.9166 0.075 Uiso 1 1 calc R . . . .
C53 C 0.1612(5) 0.6945(8) 0.9225(4) 0.096(3) Uani 1 1 d . . . . .
H53A H 0.1548 0.7697 0.9460 0.115 Uiso 1 1 calc R . . . .
H53B H 0.1334 0.6925 0.8841 0.115 Uiso 1 1 calc R . . . .
C54 C 0.2960(4) 0.7079(7) 1.0284(3) 0.071(2) Uani 1 1 d . . . . .
H54A H 0.3269 0.6927 1.0668 0.107 Uiso 1 1 calc GR . . . .
H54B H 0.2456 0.7695 1.0314 0.107 Uiso 1 1 calc GR . . . .
H54C H 0.3392 0.7449 1.0030 0.107 Uiso 1 1 calc GR . . . .
C55 C 0.3906(4) 0.3456(7) 0.8719(3) 0.0483(15) Uani 1 1 d . . . . .
C56 C 0.4790(4) 0.3215(8) 0.8425(2) 0.0607(19) Uani 1 1 d . . . . .
H56A H 0.5184 0.2597 0.8661 0.073 Uiso 1 1 calc R . . . .
H56B H 0.5124 0.4053 0.8398 0.073 Uiso 1 1 calc R . . . .
C58 C 0.5693(4) 0.2238(6) 0.7447(2) 0.0489(16) Uani 1 1 d . . . . .
C59 C 0.5474(4) 0.1856(9) 0.6792(3) 0.080(2) Uani 1 1 d . . . . .
H59A H 0.5055 0.1108 0.6764 0.120 Uiso 1 1 calc GR . . . .
H59B H 0.6038 0.1617 0.6624 0.120 Uiso 1 1 calc GR . . . .
H59C H 0.5192 0.2606 0.6581 0.120 Uiso 1 1 calc GR . . . .
C60 C 0.6293(4) 0.3482(7) 0.7502(3) 0.0652(19) Uani 1 1 d . . . . .
H60A H 0.5963 0.4222 0.7314 0.098 Uiso 1 1 calc GR . . . .
H60B H 0.6855 0.3329 0.7316 0.098 Uiso 1 1 calc GR . . . .
H60C H 0.6441 0.3684 0.7912 0.098 Uiso 1 1 calc GR . . . .
C61 C 0.6122(4) 0.1046(7) 0.7799(3) 0.0539(17) Uani 1 1 d . . . . .
H61A H 0.6236 0.1310 0.8209 0.065 Uiso 1 1 calc R . . . .
H61B H 0.5677 0.0316 0.7781 0.065 Uiso 1 1 calc R . . . .
C62 C 0.7826(4) 0.0884(7) 0.7854(3) 0.0475(16) Uani 1 1 d . . . . .
C63 C 0.8665(4) 0.0194(7) 0.7638(3) 0.0502(16) Uani 1 1 d . . . . .
C64 C 0.9525(4) 0.0605(8) 0.7872(3) 0.065(2) Uani 1 1 d . . . . .
H64 H 0.9565 0.1290 0.8150 0.078 Uiso 1 1 calc R . . . .
C65 C 1.0331(5) 0.0030(9) 0.7705(3) 0.075(2) Uani 1 1 d . . . . .
C66 C 1.0267(5) -0.0990(9) 0.7311(4) 0.087(3) Uani 1 1 d . . . . .
H66 H 1.0806 -0.1398 0.7204 0.104 Uiso 1 1 calc R . . . .
C67 C 0.9427(5) -0.1431(9) 0.7069(3) 0.090(3) Uani 1 1 d . . . . .
H67 H 0.9397 -0.2121 0.6792 0.108 Uiso 1 1 calc R . . . .
C68 C 0.8620(5) -0.0849(8) 0.7235(3) 0.074(2) Uani 1 1 d . . . . .
H68 H 0.8047 -0.1160 0.7075 0.089 Uiso 1 1 calc R . . . .
C69 C 1.1259(4) 0.0544(12) 0.7977(4) 0.131(4) Uani 1 1 d . . . . .
H69A H 1.1335 0.0296 0.8386 0.196 Uiso 1 1 calc GR . . . .
H69B H 1.1278 0.1504 0.7943 0.196 Uiso 1 1 calc GR . . . .
H69C H 1.1751 0.0159 0.7774 0.196 Uiso 1 1 calc GR . . . .

loop_
_atom_site_aniso_label
_atom_site_aniso_U_11
_atom_site_aniso_U_22
_atom_site_aniso_U_33
_atom_site_aniso_U_23
_atom_site_aniso_U_13
_atom_site_aniso_U_12
S1 0.0479(8) 0.0663(12) 0.0521(9) -0.0060(10) 0.0074(7) 0.0050(10)
O1 0.096(4) 0.115(5) 0.112(4) 0.077(4) 0.032(3) 0.042(4)
O2 0.047(2) 0.056(3) 0.077(3) -0.003(3) 0.017(2) 0.018(2)
O3 0.0364(19) 0.060(3) 0.044(2) 0.006(2) 0.0105(16) 0.0071(19)
O4 0.044(2) 0.098(4) 0.055(3) 0.028(3) 0.0116(19) 0.020(3)
O5 0.075(3) 0.104(5) 0.055(3) -0.025(3) 0.005(2) 0.006(3)
N1 0.049(3) 0.066(4) 0.056(3) -0.018(3) 0.012(2) 0.009(3)
C1 0.025(3) 0.045(4) 0.046(3) 0.004(3) 0.010(2) 0.005(3)
C2 0.031(3) 0.048(4) 0.047(3) 0.004(3) 0.006(2) 0.005(3)
C3 0.043(3) 0.050(4) 0.051(3) 0.016(3) 0.012(3) 0.008(3)
C4 0.036(3) 0.048(4) 0.087(5) 0.016(4) 0.022(3) 0.006(3)
C5 0.029(3) 0.048(4) 0.072(4) 0.005(4) 0.008(3) 0.001(3)
C6 0.041(3) 0.042(4) 0.059(4) 0.002(3) 0.009(3) 0.010(3)
C7 0.040(3) 0.035(4) 0.062(4) -0.001(3) 0.014(3) -0.001(3)
C8 0.038(3) 0.043(4) 0.063(4) 0.004(3) 0.016(3) -0.001(3)
C9 0.063(4) 0.035(4) 0.069(4) 0.006(4) 0.005(3) 0.008(3)
C10 0.071(5) 0.039(4) 0.107(6) -0.009(4) -0.019(4) -0.006(4)
C11 0.047(4) 0.045(5) 0.141(7) 0.004(5) 0.005(4) -0.007(4)
C12 0.075(5) 0.090(6) 0.077(5) 0.032(5) 0.027(4) 0.014(5)
C13 0.125(7) 0.132(9) 0.118(7) 0.078(7) 0.075(6) 0.050(7)
C14 0.069(4) 0.091(7) 0.114(6) 0.034(6) 0.057(4) 0.011(5)
C15 0.113(6) 0.052(5) 0.097(6) -0.020(5) 0.031(5) 0.010(4)
C16 0.040(3) 0.085(6) 0.059(4) 0.021(4) -0.002(3) 0.018(3)
C17 0.032(3) 0.068(5) 0.125(6) -0.002(5) 0.001(3) 0.005(4)
C18 0.064(4) 0.055(5) 0.083(5) 0.011(4) 0.017(4) 0.022(4)
C19 0.146(8) 0.099(8) 0.099(7) 0.005(6) 0.002(6) 0.056(7)
C20 0.066(4) 0.041(4) 0.111(6) -0.014(4) 0.019(4) -0.009(3)
C21 0.042(3) 0.048(4) 0.053(4) 0.006(4) 0.010(3) 0.005(3)
C22 0.045(3) 0.082(6) 0.050(4) 0.000(4) 0.017(3) 0.005(4)
C23 0.048(3) 0.044(4) 0.048(3) -0.006(3) 0.013(3) 0.006(3)
C24 0.079(5) 0.106(7) 0.055(4) -0.006(5) 0.017(3) 0.016(5)
C25 0.070(4) 0.055(5) 0.094(5) -0.006(5) 0.035(4) -0.013(4)
C26 0.047(4) 0.053(4) 0.063(4) -0.007(4) 0.013(3) 0.003(3)
C27 0.061(4) 0.061(5) 0.044(4) -0.001(4) 0.007(3) 0.002(4)
C28 0.044(3) 0.060(5) 0.057(4) 0.003(4) 0.004(3) 0.004(3)
C29 0.051(4) 0.079(5) 0.048(4) 0.004(4) 0.009(3) 0.012(4)
C30 0.062(4) 0.057(5) 0.058(4) 0.008(4) 0.009(3) 0.011(4)
C31 0.054(4) 0.067(5) 0.079(5) -0.002(5) 0.005(4) 0.011(4)
C32 0.057(5) 0.095(7) 0.085(6) -0.007(5) -0.008(4) 0.010(4)
C33 0.056(4) 0.087(6) 0.061(4) -0.006(4) 0.004(3) 0.012(4)
C34 0.082(5) 0.111(7) 0.071(5) 0.001(5) 0.019(4) 0.029(5)
S2 0.0485(8) 0.0652(12) 0.0571(9) -0.0117(10) 0.0012(7) 0.0064(10)
O6 0.066(3) 0.059(3) 0.068(3) -0.004(3) 0.016(2) 0.024(3)
O7 0.101(4) 0.095(5) 0.083(4) 0.042(4) 0.012(3) 0.039(4)
O8 0.039(2) 0.060(3) 0.044(2) 0.002(2) 0.0114(16) 0.007(2)
O9 0.046(2) 0.092(4) 0.055(3) 0.016(3) 0.006(2) 0.017(3)
O10 0.060(3) 0.067(3) 0.052(3) -0.012(3) 0.005(2) -0.001(2)
N2 0.050(3) 0.062(4) 0.058(3) -0.017(3) 0.005(2) 0.012(3)
C35 0.032(3) 0.052(4) 0.047(4) 0.004(3) 0.006(2) 0.007(3)
C36 0.043(3) 0.044(4) 0.054(4) 0.008(3) 0.006(3) 0.009(3)
C37 0.046(3) 0.042(4) 0.042(3) 0.015(3) 0.008(2) 0.005(3)
C38 0.041(3) 0.040(4) 0.056(3) 0.006(4) 0.011(3) -0.003(3)
C39 0.036(3) 0.049(4) 0.055(4) 0.004(3) 0.008(3) 0.002(3)
C40 0.049(4) 0.045(4) 0.053(4) -0.001(3) 0.007(3) 0.013(3)
C41 0.046(3) 0.043(4) 0.055(4) 0.009(3) 0.012(3) 0.004(3)
C42 0.048(4) 0.037(4) 0.056(4) 0.006(3) 0.016(3) -0.002(3)
C43 0.053(4) 0.092(6) 0.072(4) 0.017(4) 0.000(3) 0.028(4)
C44 0.076(5) 0.037(4) 0.061(4) 0.001(4) 0.020(3) 0.013(4)
C45 0.086(5) 0.048(5) 0.076(5) -0.016(4) 0.006(4) -0.012(4)
C46 0.065(4) 0.050(5) 0.076(5) -0.010(4) 0.018(4) -0.014(4)
C47 0.079(5) 0.065(5) 0.057(4) 0.017(4) 0.007(4) 0.011(4)
C48 0.103(6) 0.092(7) 0.071(5) 0.034(5) 0.039(4) 0.024(5)
C49 0.069(4) 0.064(5) 0.066(4) 0.018(4) 0.021(3) 0.001(4)
C50 0.122(6) 0.045(5) 0.089(6) -0.017(5) 0.031(5) 0.007(4)
C51 0.033(3) 0.090(6) 0.095(5) -0.002(5) 0.012(3) 0.001(4)
C52 0.084(5) 0.041(4) 0.062(4) 0.006(4) 0.008(4) 0.015(4)
C53 0.115(6) 0.072(6) 0.097(6) 0.004(5) -0.018(5) 0.020(5)
C54 0.080(5) 0.051(5) 0.085(5) -0.010(4) 0.017(4) -0.012(4)
C55 0.050(4) 0.049(4) 0.048(4) 0.003(3) 0.013(3) 0.003(3)
C56 0.048(3) 0.086(6) 0.049(4) -0.013(4) 0.009(3) 0.000(4)
C58 0.052(3) 0.052(5) 0.043(3) -0.003(3) 0.003(3) 0.004(3)
C59 0.086(5) 0.108(7) 0.046(4) -0.014(4) 0.002(3) 0.012(5)
C60 0.077(5) 0.051(5) 0.070(5) 0.005(4) 0.020(4) 0.001(4)
C61 0.050(4) 0.055(4) 0.058(4) -0.005(4) 0.012(3) 0.000(3)
C62 0.054(4) 0.049(4) 0.040(3) 0.007(3) 0.004(3) 0.004(3)
C63 0.051(4) 0.057(4) 0.044(4) -0.005(3) 0.006(3) 0.008(3)
C64 0.049(4) 0.085(6) 0.061(4) -0.008(4) 0.006(3) 0.009(4)
C65 0.053(4) 0.093(7) 0.077(5) -0.019(5) 0.006(4) 0.007(4)
C66 0.057(5) 0.107(8) 0.096(6) -0.020(6) 0.003(4) 0.026(5)
C67 0.077(5) 0.094(7) 0.099(6) -0.042(6) 0.001(4) 0.035(5)
C68 0.061(4) 0.085(6) 0.076(5) -0.017(5) -0.004(4) 0.011(4)
C69 0.051(5) 0.183(11) 0.156(9) -0.058(9) -0.005(5) 0.015(6)

loop_
_atom_type_symbol
_atom_type_description
_atom_type_scat_dispersion_real
_atom_type_scat_dispersion_imag
_atom_type_scat_source
C C 0.0033 0.0016 'International Tables Vol C Tables 4.2.6.8 and 6.1.1.4'
H H 0.0000 0.0000 'International Tables Vol C Tables 4.2.6.8 and 6.1.1.4'
N N 0.0061 0.0033 'International Tables Vol C Tables 4.2.6.8 and 6.1.1.4'
O O 0.0106 0.0060 'International Tables Vol C Tables 4.2.6.8 and 6.1.1.4'
S S 0.1246 0.1234 'International Tables Vol C Tables 4.2.6.8 and 6.1.1.4'

loop_
_geom_angle_atom_site_label_1
_geom_angle_atom_site_label_2
_geom_angle_atom_site_label_3
_geom_angle
_geom_angle_site_symmetry_1
_geom_angle_site_symmetry_3
C22 S1 C23 102.5(2) . .
C6 O2 H2 109.5 . .
C21 O3 C1 119.1(4) . .
C26 N1 H1 118.4 . .
C27 N1 H1 118.4 . .
C27 N1 C26 123.2(5) . .
O3 C1 H1A 109.3 . .
O3 C1 C2 104.3(4) . .
O3 C1 C8 106.2(4) . .
C2 C1 H1A 109.3 . .
C8 C1 H1A 109.3 . .
C8 C1 C2 117.9(5) . .
C3 C2 C1 110.3(4) . .
C9 C2 C1 111.6(5) . .
C9 C2 C3 107.1(5) . .
C16 C2 C1 108.5(4) . .
C16 C2 C3 108.7(5) . .
C16 C2 C9 110.6(5) . .
C2 C3 H3 106.4 . .
C2 C3 C4 117.4(5) . .
C4 C3 H3 106.4 . .
C12 C3 C2 117.6(5) . .
C12 C3 H3 106.4 . .
C12 C3 C4 101.8(5) . .
C3 C4 C14 101.8(5) . .
C5 C4 C3 115.0(5) . .
C5 C4 C14 111.3(5) . .
C11 C4 C3 106.3(5) . .
C11 C4 C5 112.7(5) . .
C11 C4 C14 109.1(6) . .
C4 C5 H5 106.5 . .
C4 C5 C6 112.8(5) . .
C4 C5 C17 111.6(5) . .
C6 C5 H5 106.5 . .
C6 C5 C17 112.6(5) . .
C17 C5 H5 106.5 . .
O2 C6 C5 110.7(4) . .
O2 C6 H6 107.2 . .
O2 C6 C7 110.6(5) . .
C5 C6 H6 107.2 . .
C5 C6 C7 113.5(5) . .
C7 C6 H6 107.2 . .
C8 C7 C6 111.9(5) . .
C18 C7 C6 110.8(5) . .
C18 C7 C8 109.3(5) . .
C18 C7 C20 109.6(6) . .
C20 C7 C6 108.7(5) . .
C20 C7 C8 106.4(5) . .
C1 C8 C7 121.3(5) . .
C1 C8 H8A 107.0 . .
C1 C8 H8B 107.0 . .
C7 C8 H8A 107.0 . .
C7 C8 H8B 107.0 . .
H8A C8 H8B 106.7 . .
C2 C9 H9 105.8 . .
C10 C9 C2 111.5(5) . .
C10 C9 H9 105.8 . .
C15 C9 C2 117.5(5) . .
C15 C9 H9 105.8 . .
C15 C9 C10 109.6(6) . .
C9 C10 H10A 109.0 . .
C9 C10 H10B 109.0 . .
H10A C10 H10B 107.8 . .
C11 C10 C9 112.9(6) . .
C11 C10 H10A 109.0 . .
C11 C10 H10B 109.0 . .
C4 C11 H11A 108.9 . .
C4 C11 H11B 108.9 . .
C10 C11 C4 113.2(5) . .
C10 C11 H11A 108.9 . .
C10 C11 H11B 108.9 . .
H11A C11 H11B 107.7 . .
O1 C12 C3 128.7(6) . .
O1 C12 C13 122.4(7) . .
C13 C12 C3 108.8(6) . .
C12 C13 H13A 110.7 . .
C12 C13 H13B 110.7 . .
C12 C13 C14 105.4(6) . .
H13A C13 H13B 108.8 . .
C14 C13 H13A 110.7 . .
C14 C13 H13B 110.7 . .
C4 C14 H14A 110.6 . .
C4 C14 H14B 110.6 . .
C13 C14 C4 105.9(5) . .
C13 C14 H14A 110.6 . .
C13 C14 H14B 110.6 . .
H14A C14 H14B 108.7 . .
C9 C15 H15A 109.5 . .
C9 C15 H15B 109.5 . .
C9 C15 H15C 109.5 . .
H15A C15 H15B 109.5 . .
H15A C15 H15C 109.5 . .
H15B C15 H15C 109.5 . .
C2 C16 H16A 109.5 . .
C2 C16 H16B 109.5 . .
C2 C16 H16C 109.5 . .
H16A C16 H16B 109.5 . .
H16A C16 H16C 109.5 . .
H16B C16 H16C 109.5 . .
C5 C17 H17A 109.5 . .
C5 C17 H17B 109.5 . .
C5 C17 H17C 109.5 . .
H17A C17 H17B 109.5 . .
H17A C17 H17C 109.5 . .
H17B C17 H17C 109.5 . .
C7 C18 H18 115.4 . .
C19 C18 C7 129.1(7) . .
C19 C18 H18 115.4 . .
C18 C19 H19A 120.0 . .
C18 C19 H19B 120.0 . .
H19A C19 H19B 120.0 . .
C7 C20 H20A 109.5 . .
C7 C20 H20B 109.5 . .
C7 C20 H20C 109.5 . .
H20A C20 H20B 109.5 . .
H20A C20 H20C 109.5 . .
H20B C20 H20C 109.5 . .
O3 C21 C22 109.6(5) . .
O4 C21 O3 124.3(5) . .
O4 C21 C22 126.1(5) . .
S1 C22 H22A 109.8 . .
S1 C22 H22B 109.8 . .
C21 C22 S1 109.3(4) . .
C21 C22 H22A 109.8 . .
C21 C22 H22B 109.8 . .
H22A C22 H22B 108.3 . .
C24 C23 S1 103.8(4) . .
C25 C23 S1 111.9(4) . .
C25 C23 C24 110.0(6) . .
C25 C23 C26 112.1(5) . .
C26 C23 S1 107.7(4) . .
C26 C23 C24 111.0(5) . .
C23 C24 H24A 109.5 . .
C23 C24 H24B 109.5 . .
C23 C24 H24C 109.5 . .
H24A C24 H24B 109.5 . .
H24A C24 H24C 109.5 . .
H24B C24 H24C 109.5 . .
C23 C25 H25A 109.5 . .
C23 C25 H25B 109.5 . .
C23 C25 H25C 109.5 . .
H25A C25 H25B 109.5 . .
H25A C25 H25C 109.5 . .
H25B C25 H25C 109.5 . .
N1 C26 C23 114.1(5) . .
N1 C26 H26A 108.7 . .
N1 C26 H26B 108.7 . .
C23 C26 H26A 108.7 . .
C23 C26 H26B 108.7 . .
H26A C26 H26B 107.6 . .
O5 C27 N1 121.6(6) . .
O5 C27 C28 120.9(5) . .
N1 C27 C28 117.5(6) . .
C29 C28 C27 122.1(5) . .
C29 C28 C33 120.5(6) . .
C33 C28 C27 117.3(6) . .
C28 C29 H29 119.4 . .
C28 C29 C30 121.1(6) . .
C30 C29 H29 119.4 . .
C29 C30 C34 120.9(6) . .
C31 C30 C29 117.5(6) . .
C31 C30 C34 121.5(6) . .
C30 C31 H31 119.3 . .
C32 C31 C30 121.4(7) . .
C32 C31 H31 119.3 . .
C31 C32 H32 119.0 . .
C31 C32 C33 122.0(7) . .
C33 C32 H32 119.0 . .
C28 C33 H33 121.3 . .
C32 C33 C28 117.4(7) . .
C32 C33 H33 121.3 . .
C30 C34 H34A 109.5 . .
C30 C34 H34B 109.5 . .
C30 C34 H34C 109.5 . .
H34A C34 H34B 109.5 . .
H34A C34 H34C 109.5 . .
H34B C34 H34C 109.5 . .
C56 S2 C58 102.5(3) . .
C40 O6 H6A 109.5 . .
C55 O8 C35 119.5(4) . .
C61 N2 H2A 118.7 . .
C62 N2 H2A 118.7 . .
C62 N2 C61 122.7(5) . .
O8 C35 H35 109.7 . .
O8 C35 C36 105.1(4) . .
O8 C35 C42 105.8(4) . .
C36 C35 H35 109.7 . .
C42 C35 H35 109.7 . .
C42 C35 C36 116.6(5) . .
C35 C36 C44 111.7(5) . .
C37 C36 C35 111.1(5) . .
C37 C36 C43 108.1(5) . .
C37 C36 C44 106.8(5) . .
C43 C36 C35 108.5(5) . .
C43 C36 C44 110.6(5) . .
C36 C37 H37 106.1 . .
C36 C37 C38 118.3(4) . .
C38 C37 H37 106.1 . .
C47 C37 C36 117.7(5) . .
C47 C37 H37 106.1 . .
C47 C37 C38 101.4(4) . .
C37 C38 C49 102.9(4) . .
C39 C38 C37 115.9(4) . .
C39 C38 C46 111.4(5) . .
C39 C38 C49 111.7(5) . .
C46 C38 C37 105.7(5) . .
C46 C38 C49 108.7(5) . .
C38 C39 H39 106.9 . .
C38 C39 C40 112.4(4) . .
C38 C39 C51 111.7(5) . .
C40 C39 H39 106.9 . .
C51 C39 H39 106.9 . .
C51 C39 C40 111.7(5) . .
O6 C40 C39 110.8(4) . .
O6 C40 H40 107.7 . .
O6 C40 C41 108.1(5) . .
C39 C40 H40 107.7 . .
C39 C40 C41 114.7(5) . .
C41 C40 H40 107.7 . .
C40 C41 C42 111.7(5) . .
C52 C41 C40 111.6(5) . .
C52 C41 C42 108.1(5) . .
C52 C41 C54 111.0(6) . .
C54 C41 C40 108.2(5) . .
C54 C41 C42 106.1(5) . .
C35 C42 C41 120.9(5) . .
C35 C42 H42A 107.1 . .
C35 C42 H42B 107.1 . .
C41 C42 H42A 107.1 . .
C41 C42 H42B 107.1 . .
H42A C42 H42B 106.8 . .
C36 C43 H43A 109.5 . .
C36 C43 H43B 109.5 . .
C36 C43 H43C 109.5 . .
H43A C43 H43B 109.5 . .
H43A C43 H43C 109.5 . .
H43B C43 H43C 109.5 . .
C36 C44 H44 106.5 . .
C45 C44 C36 110.5(5) . .
C45 C44 H44 106.5 . .
C50 C44 C36 116.4(5) . .
C50 C44 H44 106.5 . .
C50 C44 C45 109.8(5) . .
C44 C45 H45A 109.1 . .
C44 C45 H45B 109.1 . .
H45A C45 H45B 107.8 . .
C46 C45 C44 112.6(5) . .
C46 C45 H45A 109.1 . .
C46 C45 H45B 109.1 . .
C38 C46 H46A 108.8 . .
C38 C46 H46B 108.8 . .
C45 C46 C38 113.9(5) . .
C45 C46 H46A 108.8 . .
C45 C46 H46B 108.8 . .
H46A C46 H46B 107.7 . .
O7 C47 C37 128.6(6) . .
O7 C47 C48 123.1(6) . .
C48 C47 C37 108.2(6) . .
C47 C48 H48A 110.6 . .
C47 C48 H48B 110.6 . .
C47 C48 C49 105.8(5) . .
H48A C48 H48B 108.7 . .
C49 C48 H48A 110.6 . .
C49 C48 H48B 110.6 . .
C38 C49 H49A 110.5 . .
C38 C49 H49B 110.5 . .
C48 C49 C38 106.1(5) . .
C48 C49 H49A 110.5 . .
C48 C49 H49B 110.5 . .
H49A C49 H49B 108.7 . .
C44 C50 H50A 109.5 . .
C44 C50 H50B 109.5 . .
C44 C50 H50C 109.5 . .
H50A C50 H50B 109.5 . .
H50A C50 H50C 109.5 . .
H50B C50 H50C 109.5 . .
C39 C51 H51A 109.5 . .
C39 C51 H51B 109.5 . .
C39 C51 H51C 109.5 . .
H51A C51 H51B 109.5 . .
H51A C51 H51C 109.5 . .
H51B C51 H51C 109.5 . .
C41 C52 H52 115.2 . .
C53 C52 C41 129.7(7) . .
C53 C52 H52 115.2 . .
C52 C53 H53A 120.0 . .
C52 C53 H53B 120.0 . .
H53A C53 H53B 120.0 . .
C41 C54 H54A 109.5 . .
C41 C54 H54B 109.5 . .
C41 C54 H54C 109.5 . .
H54A C54 H54B 109.5 . .
H54A C54 H54C 109.5 . .
H54B C54 H54C 109.5 . .
O8 C55 C56 108.0(5) . .
O9 C55 O8 125.9(5) . .
O9 C55 C56 126.1(6) . .
S2 C56 H56A 109.6 . .
S2 C56 H56B 109.6 . .
C55 C56 S2 110.2(4) . .
C55 C56 H56A 109.6 . .
C55 C56 H56B 109.6 . .
H56A C56 H56B 108.1 . .
C59 C58 S2 102.7(4) . .
C60 C58 S2 112.1(4) . .
C60 C58 C59 110.6(6) . .
C60 C58 C61 112.8(4) . .
C61 C58 S2 107.3(4) . .
C61 C58 C59 110.8(5) . .
C58 C59 H59A 109.5 . .
C58 C59 H59B 109.5 . .
C58 C59 H59C 109.5 . .
H59A C59 H59B 109.5 . .
H59A C59 H59C 109.5 . .
H59B C59 H59C 109.5 . .
C58 C60 H60A 109.5 . .
C58 C60 H60B 109.5 . .
C58 C60 H60C 109.5 . .
H60A C60 H60B 109.5 . .
H60A C60 H60C 109.5 . .
H60B C60 H60C 109.5 . .
N2 C61 C58 113.9(5) . .
N2 C61 H61A 108.8 . .
N2 C61 H61B 108.8 . .
C58 C61 H61A 108.8 . .
C58 C61 H61B 108.8 . .
H61A C61 H61B 107.7 . .
O10 C62 N2 122.1(6) . .
O10 C62 C63 120.3(5) . .
N2 C62 C63 117.5(6) . .
C64 C63 C62 117.5(6) . .
C64 C63 C68 118.1(6) . .
C68 C63 C62 124.3(6) . .
C63 C64 H64 119.1 . .
C63 C64 C65 121.8(7) . .
C65 C64 H64 119.1 . .
C64 C65 C69 119.0(8) . .
C66 C65 C64 118.8(7) . .
C66 C65 C69 122.2(7) . .
C65 C66 H66 119.3 . .
C65 C66 C67 121.3(7) . .
C67 C66 H66 119.3 . .
C66 C67 H67 120.1 . .
C66 C67 C68 119.8(8) . .
C68 C67 H67 120.1 . .
C63 C68 H68 119.9 . .
C67 C68 C63 120.2(6) . .
C67 C68 H68 119.9 . .
C65 C69 H69A 109.5 . .
C65 C69 H69B 109.5 . .
C65 C69 H69C 109.5 . .
H69A C69 H69B 109.5 . .
H69A C69 H69C 109.5 . .
H69B C69 H69C 109.5 . .

loop_
_geom_bond_atom_site_label_1
_geom_bond_atom_site_label_2
_geom_bond_distance
_geom_bond_site_symmetry_2
S1 C22 1.787(6) .
S1 C23 1.840(5) .
O1 C12 1.212(8) .
O2 H2 0.8200 .
O2 C6 1.433(6) .
O3 C1 1.482(5) .
O3 C21 1.331(6) .
O4 C21 1.196(6) .
O5 C27 1.238(7) .
N1 H1 0.8600 .
N1 C26 1.453(6) .
N1 C27 1.350(7) .
C1 H1A 0.9800 .
C1 C2 1.550(7) .
C1 C8 1.533(8) .
C2 C3 1.549(7) .
C2 C9 1.543(8) .
C2 C16 1.535(6) .
C3 H3 0.9800 .
C3 C4 1.556(7) .
C3 C12 1.514(9) .
C4 C5 1.539(8) .
C4 C11 1.534(9) .
C4 C14 1.558(8) .
C5 H5 0.9800 .
C5 C6 1.543(8) .
C5 C17 1.549(6) .
C6 H6 0.9800 .
C6 C7 1.549(8) .
C7 C8 1.548(7) .
C7 C18 1.530(8) .
C7 C20 1.534(8) .
C8 H8A 0.9700 .
C8 H8B 0.9700 .
C9 H9 0.9800 .
C9 C10 1.536(8) .
C9 C15 1.529(8) .
C10 H10A 0.9700 .
C10 H10B 0.9700 .
C10 C11 1.522(9) .
C11 H11A 0.9700 .
C11 H11B 0.9700 .
C12 C13 1.509(9) .
C13 H13A 0.9700 .
C13 H13B 0.9700 .
C13 C14 1.521(10) .
C14 H14A 0.9700 .
C14 H14B 0.9700 .
C15 H15A 0.9600 .
C15 H15B 0.9600 .
C15 H15C 0.9600 .
C16 H16A 0.9600 .
C16 H16B 0.9600 .
C16 H16C 0.9600 .
C17 H17A 0.9600 .
C17 H17B 0.9600 .
C17 H17C 0.9600 .
C18 H18 0.9300 .
C18 C19 1.265(9) .
C19 H19A 0.9300 .
C19 H19B 0.9300 .
C20 H20A 0.9600 .
C20 H20B 0.9600 .
C20 H20C 0.9600 .
C21 C22 1.514(7) .
C22 H22A 0.9700 .
C22 H22B 0.9700 .
C23 C24 1.526(8) .
C23 C25 1.511(8) .
C23 C26 1.526(8) .
C24 H24A 0.9600 .
C24 H24B 0.9600 .
C24 H24C 0.9600 .
C25 H25A 0.9600 .
C25 H25B 0.9600 .
C25 H25C 0.9600 .
C26 H26A 0.9700 .
C26 H26B 0.9700 .
C27 C28 1.513(8) .
C28 C29 1.366(8) .
C28 C33 1.394(8) .
C29 H29 0.9300 .
C29 C30 1.398(8) .
C30 C31 1.366(8) .
C30 C34 1.503(9) .
C31 H31 0.9300 .
C31 C32 1.356(9) .
C32 H32 0.9300 .
C32 C33 1.376(9) .
C33 H33 0.9300 .
C34 H34A 0.9600 .
C34 H34B 0.9600 .
C34 H34C 0.9600 .
S2 C56 1.801(6) .
S2 C58 1.848(6) .
O6 H6A 0.8200 .
O6 C40 1.436(6) .
O7 C47 1.200(7) .
O8 C35 1.476(6) .
O8 C55 1.329(6) .
O9 C55 1.192(6) .
O10 C62 1.225(7) .
N2 H2A 0.8600 .
N2 C61 1.459(6) .
N2 C62 1.347(7) .
C35 H35 0.9800 .
C35 C36 1.553(8) .
C35 C42 1.523(8) .
C36 C37 1.537(7) .
C36 C43 1.545(7) .
C36 C44 1.566(9) .
C37 H37 0.9800 .
C37 C38 1.547(7) .
C37 C47 1.526(8) .
C38 C39 1.539(8) .
C38 C46 1.540(9) .
C38 C49 1.551(7) .
C39 H39 0.9800 .
C39 C40 1.545(8) .
C39 C51 1.544(6) .
C40 H40 0.9800 .
C40 C41 1.562(8) .
C41 C42 1.565(8) .
C41 C52 1.518(8) .
C41 C54 1.526(9) .
C42 H42A 0.9700 .
C42 H42B 0.9700 .
C43 H43A 0.9600 .
C43 H43B 0.9600 .
C43 H43C 0.9600 .
C44 H44 0.9800 .
C44 C45 1.548(8) .
C44 C50 1.536(8) .
C45 H45A 0.9700 .
C45 H45B 0.9700 .
C45 C46 1.509(8) .
C46 H46A 0.9700 .
C46 H46B 0.9700 .
C47 C48 1.511(9) .
C48 H48A 0.9700 .
C48 H48B 0.9700 .
C48 C49 1.516(8) .
C49 H49A 0.9700 .
C49 H49B 0.9700 .
C50 H50A 0.9600 .
C50 H50B 0.9600 .
C50 H50C 0.9600 .
C51 H51A 0.9600 .
C51 H51B 0.9600 .
C51 H51C 0.9600 .
C52 H52 0.9300 .
C52 C53 1.255(9) .
C53 H53A 0.9300 .
C53 H53B 0.9300 .
C54 H54A 0.9600 .
C54 H54B 0.9600 .
C54 H54C 0.9600 .
C55 C56 1.510(7) .
C56 H56A 0.9700 .
C56 H56B 0.9700 .
C58 C59 1.545(8) .
C58 C60 1.513(8) .
C58 C61 1.535(8) .
C59 H59A 0.9600 .
C59 H59B 0.9600 .
C59 H59C 0.9600 .
C60 H60A 0.9600 .
C60 H60B 0.9600 .
C60 H60C 0.9600 .
C61 H61A 0.9700 .
C61 H61B 0.9700 .
C62 C63 1.512(8) .
C63 C64 1.374(8) .
C63 C68 1.385(9) .
C64 H64 0.9300 .
C64 C65 1.382(9) .
C65 C66 1.353(10) .
C65 C69 1.520(9) .
C66 H66 0.9300 .
C66 C67 1.364(9) .
C67 H67 0.9300 .
C67 C68 1.384(8) .
C68 H68 0.9300 .
C69 H69A 0.9600 .
C69 H69B 0.9600 .
C69 H69C 0.9600 .

loop_
_geom_torsion_atom_site_label_1
_geom_torsion_atom_site_label_2
_geom_torsion_atom_site_label_3
_geom_torsion_atom_site_label_4
_geom_torsion
_geom_torsion_site_symmetry_1
_geom_torsion_site_symmetry_2
_geom_torsion_site_symmetry_3
_geom_torsion_site_symmetry_4
S1 C23 C26 N1 173.5(4) . . . .
O1 C12 C13 C14 -167.1(9) . . . .
O2 C6 C7 C8 167.4(5) . . . .
O2 C6 C7 C18 -70.4(7) . . . .
O2 C6 C7 C20 50.2(6) . . . .
O3 C1 C2 C3 163.1(4) . . . .
O3 C1 C2 C9 -78.0(5) . . . .
O3 C1 C2 C16 44.1(6) . . . .
O3 C1 C8 C7 140.0(5) . . . .
O3 C21 C22 S1 156.3(5) . . . .
O4 C21 C22 S1 -22.1(9) . . . .
O5 C27 C28 C29 -161.9(7) . . . .
O5 C27 C28 C33 14.9(10) . . . .
N1 C27 C28 C29 19.0(10) . . . .
N1 C27 C28 C33 -164.2(6) . . . .
C1 O3 C21 O4 2.8(9) . . . .
C1 O3 C21 C22 -175.7(5) . . . .
C1 C2 C3 C4 65.3(7) . . . .
C1 C2 C3 C12 -172.7(5) . . . .
C1 C2 C9 C10 -67.6(6) . . . .
C1 C2 C9 C15 60.1(6) . . . .
C2 C1 C8 C7 -103.5(6) . . . .
C2 C3 C4 C5 -70.0(7) . . . .
C2 C3 C4 C11 55.4(7) . . . .
C2 C3 C4 C14 169.6(6) . . . .
C2 C3 C12 O1 15.8(12) . . . .
C2 C3 C12 C13 -161.5(6) . . . .
C2 C9 C10 C11 -56.1(8) . . . .
C3 C2 C9 C10 53.1(6) . . . .
C3 C2 C9 C15 -179.1(5) . . . .
C3 C4 C5 C6 -45.3(7) . . . .
C3 C4 C5 C17 -173.2(5) . . . .
C3 C4 C11 C10 -52.6(7) . . . .
C3 C4 C14 C13 -34.6(8) . . . .
C3 C12 C13 C14 10.4(10) . . . .
C4 C3 C12 O1 145.5(9) . . . .
C4 C3 C12 C13 -31.8(8) . . . .
C4 C5 C6 O2 -125.4(5) . . . .
C4 C5 C6 C7 109.5(6) . . . .
C5 C4 C11 C10 74.2(7) . . . .
C5 C4 C14 C13 -157.6(6) . . . .
C5 C6 C7 C8 -67.4(6) . . . .
C5 C6 C7 C18 54.8(7) . . . .
C5 C6 C7 C20 175.4(5) . . . .
C6 C7 C8 C1 62.9(7) . . . .
C6 C7 C18 C19 71.9(10) . . . .
C8 C1 C2 C3 45.6(6) . . . .
C8 C1 C2 C9 164.4(4) . . . .
C8 C1 C2 C16 -73.4(6) . . . .
C8 C7 C18 C19 -164.3(8) . . . .
C9 C2 C3 C4 -56.3(6) . . . .
C9 C2 C3 C12 65.7(7) . . . .
C9 C10 C11 C4 56.5(8) . . . .
C11 C4 C5 C6 -167.3(5) . . . .
C11 C4 C5 C17 64.8(7) . . . .
C11 C4 C14 C13 77.5(7) . . . .
C12 C3 C4 C5 160.1(6) . . . .
C12 C3 C4 C11 -74.5(7) . . . .
C12 C3 C4 C14 39.7(7) . . . .
C12 C13 C14 C4 15.5(9) . . . .
C14 C4 C5 C6 69.8(6) . . . .
C14 C4 C5 C17 -58.1(7) . . . .
C14 C4 C11 C10 -161.7(5) . . . .
C15 C9 C10 C11 172.0(6) . . . .
C16 C2 C3 C4 -175.9(5) . . . .
C16 C2 C3 C12 -53.8(7) . . . .
C16 C2 C9 C10 171.4(5) . . . .
C16 C2 C9 C15 -60.8(7) . . . .
C17 C5 C6 O2 1.9(7) . . . .
C17 C5 C6 C7 -123.2(6) . . . .
C18 C7 C8 C1 -60.2(7) . . . .
C20 C7 C8 C1 -178.5(6) . . . .
C20 C7 C18 C19 -48.0(10) . . . .
C21 O3 C1 C2 135.6(5) . . . .
C21 O3 C1 C8 -99.1(6) . . . .
C22 S1 C23 C24 -174.7(5) . . . .
C22 S1 C23 C25 -56.1(5) . . . .
C22 S1 C23 C26 67.5(5) . . . .
C23 S1 C22 C21 -179.8(4) . . . .
C24 C23 C26 N1 60.4(7) . . . .
C25 C23 C26 N1 -63.0(7) . . . .
C26 N1 C27 O5 -0.3(10) . . . .
C26 N1 C27 C28 178.9(6) . . . .
C27 N1 C26 C23 101.8(7) . . . .
C27 C28 C29 C30 176.7(6) . . . .
C27 C28 C33 C32 -177.7(7) . . . .
C28 C29 C30 C31 0.6(11) . . . .
C28 C29 C30 C34 -178.2(7) . . . .
C29 C28 C33 C32 -0.9(11) . . . .
C29 C30 C31 C32 -0.3(11) . . . .
C30 C31 C32 C33 -0.5(13) . . . .
C31 C32 C33 C28 1.1(13) . . . .
C33 C28 C29 C30 0.0(11) . . . .
C34 C30 C31 C32 178.5(8) . . . .
S2 C58 C61 N2 171.3(4) . . . .
O6 C40 C41 C42 169.6(5) . . . .
O6 C40 C41 C52 -69.3(7) . . . .
O6 C40 C41 C54 53.2(6) . . . .
O7 C47 C48 C49 -166.1(7) . . . .
O8 C35 C36 C37 162.5(4) . . . .
O8 C35 C36 C43 43.7(6) . . . .
O8 C35 C36 C44 -78.4(5) . . . .
O8 C35 C42 C41 139.1(5) . . . .
O8 C55 C56 S2 149.0(5) . . . .
O9 C55 C56 S2 -30.8(9) . . . .
O10 C62 C63 C64 -7.1(9) . . . .
O10 C62 C63 C68 170.7(6) . . . .
N2 C62 C63 C64 174.5(6) . . . .
N2 C62 C63 C68 -7.7(10) . . . .
C35 O8 C55 O9 1.1(10) . . . .
C35 O8 C55 C56 -178.7(5) . . . .
C35 C36 C37 C38 64.9(7) . . . .
C35 C36 C37 C47 -172.6(5) . . . .
C35 C36 C44 C45 -68.3(6) . . . .
C35 C36 C44 C50 58.0(6) . . . .
C36 C35 C42 C41 -104.6(6) . . . .
C36 C37 C38 C39 -68.5(7) . . . .
C36 C37 C38 C46 55.5(7) . . . .
C36 C37 C38 C49 169.4(6) . . . .
C36 C37 C47 O7 15.6(11) . . . .
C36 C37 C47 C48 -163.5(6) . . . .
C36 C44 C45 C46 -56.5(7) . . . .
C37 C36 C44 C45 53.4(6) . . . .
C37 C36 C44 C50 179.6(5) . . . .
C37 C38 C39 C40 -46.0(7) . . . .
C37 C38 C39 C51 -172.5(5) . . . .
C37 C38 C46 C45 -52.6(7) . . . .
C37 C38 C49 C48 -32.3(7) . . . .
C37 C47 C48 C49 13.1(8) . . . .
C38 C37 C47 O7 146.3(8) . . . .
C38 C37 C47 C48 -32.8(7) . . . .
C38 C39 C40 O6 -129.5(5) . . . .
C38 C39 C40 C41 107.7(6) . . . .
C39 C38 C46 C45 74.1(6) . . . .
C39 C38 C49 C48 -157.3(5) . . . .
C39 C40 C41 C42 -66.2(6) . . . .
C39 C40 C41 C52 54.9(7) . . . .
C39 C40 C41 C54 177.4(5) . . . .
C40 C41 C42 C35 63.5(7) . . . .
C40 C41 C52 C53 89.0(10) . . . .
C42 C35 C36 C37 45.8(6) . . . .
C42 C35 C36 C43 -73.0(6) . . . .
C42 C35 C36 C44 164.9(5) . . . .
C42 C41 C52 C53 -147.9(8) . . . .
C43 C36 C37 C38 -176.1(5) . . . .
C43 C36 C37 C47 -53.6(7) . . . .
C43 C36 C44 C45 170.8(5) . . . .
C43 C36 C44 C50 -63.0(7) . . . .
C44 C36 C37 C38 -57.1(6) . . . .
C44 C36 C37 C47 65.4(6) . . . .
C44 C45 C46 C38 57.2(8) . . . .
C46 C38 C39 C40 -166.9(5) . . . .
C46 C38 C39 C51 66.6(6) . . . .
C46 C38 C49 C48 79.4(7) . . . .
C47 C37 C38 C39 161.1(5) . . . .
C47 C37 C38 C46 -74.9(6) . . . .
C47 C37 C38 C49 39.0(6) . . . .
C47 C48 C49 C38 12.2(8) . . . .
C49 C38 C39 C40 71.3(6) . . . .
C49 C38 C39 C51 -55.2(7) . . . .
C49 C38 C46 C45 -162.4(5) . . . .
C50 C44 C45 C46 173.7(6) . . . .
C51 C39 C40 O6 -3.0(7) . . . .
C51 C39 C40 C41 -125.8(5) . . . .
C52 C41 C42 C35 -59.5(7) . . . .
C54 C41 C42 C35 -178.7(5) . . . .
C54 C41 C52 C53 -31.9(10) . . . .
C55 O8 C35 C36 136.2(5) . . . .
C55 O8 C35 C42 -99.9(6) . . . .
C56 S2 C58 C59 -171.7(5) . . . .
C56 S2 C58 C60 -52.9(5) . . . .
C56 S2 C58 C61 71.5(5) . . . .
C58 S2 C56 C55 -177.1(5) . . . .
C59 C58 C61 N2 59.9(7) . . . .
C60 C58 C61 N2 -64.7(7) . . . .
C61 N2 C62 O10 -5.2(9) . . . .
C61 N2 C62 C63 173.2(5) . . . .
C62 N2 C61 C58 100.5(6) . . . .
C62 C63 C64 C65 179.6(7) . . . .
C62 C63 C68 C67 -179.1(7) . . . .
C63 C64 C65 C66 -1.7(12) . . . .
C63 C64 C65 C69 179.4(7) . . . .
C64 C63 C68 C67 -1.3(11) . . . .
C64 C65 C66 C67 1.6(13) . . . .
C65 C66 C67 C68 -1.4(14) . . . .
C66 C67 C68 C63 1.2(13) . . . .
C68 C63 C64 C65 1.6(11) . . . .
C69 C65 C66 C67 -179.5(8) . . . .

loop_
_publcif_info_datablock.id
_publcif_info_datablock.publ_exptl
_publcif_info_datablock.publ_geom
_publcif_info_datablock.structure
{fa25f785-cba0-4741-a905-f984a29a223f} y y y

loop_
_publcif_info_exptl_table_extra_item
sin_theta_over_lambda_max

loop_
_publcif_info_tables.block_id
_publcif_info_tables.reference_item
{fa25f785-cba0-4741-a905-f984a29a223f} '_publcif_info_datablock.publ_exptl'

loop_
_publcif_info_cif.paper_type
EE
